data_2229820
loop_
_publ_author_name
'Asad, Mohammad'
'Oo, Chuan-Wei'
'Osman, Hasnah'
'Hemamalini, Madhukar'
'Fun, Hoong-Kun'

_publ_section_title
;
 7-Fluoro-4-oxochromene-3-carbaldehyde
;
_journal_coeditor_code RZ2562
_journal_issue 4
_journal_name_full 'Acta Crystallographica Section E'
_journal_page_first o766
_journal_paper_doi 10.1107/S1600536811007045
_journal_volume 67
_journal_year 2011
_chemical_formula_iupac 'C10 H5 F O3'
_chemical_formula_moiety 'C10 H5 F O3'
_chemical_formula_sum 'C10 H5 F O3'
_chemical_formula_weight 192.14
_chemical_name_systematic
;
7-Fluoro-4-oxochromene-3-carbaldehyde
;
_space_group_IT_number 14
_symmetry_cell_setting monoclinic
_symmetry_space_group_name_Hall '-P 2ybc'
_symmetry_space_group_name_H-M 'P 1 21/c 1'
_atom_sites_solution_hydrogens geom
_atom_sites_solution_primary direct
_atom_sites_solution_secondary difmap
_audit_creation_method SHELXL-97
_cell_angle_alpha 90.00
_cell_angle_beta 90.7400(10)
_cell_angle_gamma 90.00
_cell_formula_units_Z 4
_cell_length_a 3.72940(10)
_cell_length_b 6.2347(2)
_cell_length_c 34.6518(11)
_cell_measurement_reflns_used 9357
_cell_measurement_temperature 100.00(10)
_cell_measurement_theta_max 32.57
_cell_measurement_theta_min 3.32
_cell_volume 805.65(4)
_computing_cell_refinement 'SAINT (Bruker, 2009)'
_computing_data_collection 'APEX2 (Bruker, 2009)'
_computing_data_reduction 'SAINT (Bruker, 2009)'
_computing_molecular_graphics 'SHELXTL (Sheldrick, 2008)'
_computing_publication_material 'SHELXTL (Sheldrick, 2008) and PLATON (Spek, 2009)'
_computing_structure_refinement 'SHELXTL (Sheldrick, 2008)'
_computing_structure_solution 'SHELXTL (Sheldrick, 2008)'
_diffrn_ambient_temperature 100.00(10)
_diffrn_measured_fraction_theta_full 0.998
_diffrn_measured_fraction_theta_max 0.998
_diffrn_measurement_device_type
;
Bruker APEXII DUO CCD area-detector
;
_diffrn_measurement_method '\f and \w'
_diffrn_radiation_monochromator graphite
_diffrn_radiation_source 'fine-focus sealed tube'
_diffrn_radiation_type MoK\a
_diffrn_radiation_wavelength 0.71073
_diffrn_reflns_av_R_equivalents 0.0219
_diffrn_reflns_av_sigmaI/netI 0.0141
_diffrn_reflns_limit_h_max 5
_diffrn_reflns_limit_h_min -5
_diffrn_reflns_limit_k_max 9
_diffrn_reflns_limit_k_min -9
_diffrn_reflns_limit_l_max 52
_diffrn_reflns_limit_l_min -51
_diffrn_reflns_number 20369
_diffrn_reflns_theta_full 32.58
_diffrn_reflns_theta_max 32.58
_diffrn_reflns_theta_min 1.18
_diffrn_standards_number 0
_exptl_absorpt_coefficient_mu 0.133
_exptl_absorpt_correction_T_max 0.9897
_exptl_absorpt_correction_T_min 0.9345
_exptl_absorpt_correction_type multi-scan
_exptl_absorpt_process_details '(SADABS; Bruker, 2009)'
_exptl_crystal_colour yellow
_exptl_crystal_density_diffrn 1.584
_exptl_crystal_density_method 'not measured'
_exptl_crystal_description plate
_exptl_crystal_F_000 392
_exptl_crystal_size_max 0.52
_exptl_crystal_size_mid 0.20
_exptl_crystal_size_min 0.08
_refine_diff_density_max 0.679
_refine_diff_density_min -0.184
_refine_ls_extinction_method none
_refine_ls_goodness_of_fit_ref 1.034
_refine_ls_hydrogen_treatment constr
_refine_ls_matrix_type full
_refine_ls_number_parameters 127
_refine_ls_number_reflns 2937
_refine_ls_number_restraints 0
_refine_ls_restrained_S_all 1.034
_refine_ls_R_factor_all 0.0463
_refine_ls_R_factor_gt 0.0421
_refine_ls_shift/su_max 0.001
_refine_ls_shift/su_mean 0.000
_refine_ls_structure_factor_coef Fsqd
_refine_ls_weighting_details 'calc w=1/[\s^2^(Fo^2^)+(0.0705P)^2^+0.3007P] where P=(Fo^2^+2Fc^2^)/3'
_refine_ls_weighting_scheme calc
_refine_ls_wR_factor_gt 0.1209
_refine_ls_wR_factor_ref 0.1254
_reflns_number_gt 2622
_reflns_number_total 2937
_reflns_threshold_expression I>2\s(I)
_cod_data_source_file rz2562.cif
_cod_data_source_block I
_cod_original_sg_symbol_H-M 'P 21/c'
_cod_database_code 2229820
_cod_database_fobs_code 2229820

loop_
_symmetry_equiv_pos_as_xyz
'x, y, z'
'-x, y+1/2, -z+1/2'
'-x, -y, -z'
'x, -y-1/2, z-1/2'

loop_
_atom_site_type_symbol
_atom_site_label
_atom_site_fract_x
_atom_site_fract_y
_atom_site_fract_z
_atom_site_U_iso_or_equiv
_atom_site_adp_type
_atom_site_calc_flag
_atom_site_refinement_flags
_atom_site_occupancy
_atom_site_disorder_assembly
_atom_site_disorder_group
F F1 0.11979(18) 0.11518(12) 0.279011(18) 0.02856(16) Uani d . 1 . .
O O1 0.12537(18) 0.31079(11) 0.409211(19) 0.01826(15) Uani d . 1 . .
O O2 0.6366(2) 0.87750(12) 0.38719(2) 0.02381(17) Uani d . 1 . .
O O3 0.2976(2) 0.75507(14) 0.49717(2) 0.02861(18) Uani d . 1 . .
C C1 0.1927(2) 0.45457(15) 0.43718(2) 0.01768(17) Uani d . 1 . .
H H1A 0.1255 0.4194 0.4621 0.021 Uiso calc R 1 . .
C C2 0.2137(2) 0.36246(14) 0.37194(2) 0.01554(16) Uani d . 1 . .
C C3 0.1252(2) 0.20906(15) 0.34431(3) 0.01823(17) Uani d . 1 . .
H H3A 0.0180 0.0796 0.3508 0.022 Uiso calc R 1 . .
C C4 0.2053(2) 0.25964(16) 0.30674(3) 0.01986(18) Uani d . 1 . .
C C5 0.3659(2) 0.45082(17) 0.29548(3) 0.02122(19) Uani d . 1 . .
H H5A 0.4134 0.4783 0.2697 0.025 Uiso calc R 1 . .
C C6 0.4525(2) 0.59831(16) 0.32376(3) 0.01913(18) Uani d . 1 . .
H H6A 0.5617 0.7268 0.3170 0.023 Uiso calc R 1 . .
C C7 0.3775(2) 0.55659(14) 0.36268(2) 0.01570(16) Uani d . 1 . .
C C8 0.4695(2) 0.71039(14) 0.39326(3) 0.01698(17) Uani d . 1 . .
C C9 0.3518(2) 0.64737(15) 0.43164(3) 0.01704(17) Uani d . 1 . .
C C10 0.4046(3) 0.79260(17) 0.46468(3) 0.02236(19) Uani d . 1 . .
H H10A 0.5266 0.9205 0.4606 0.027 Uiso calc R 1 . .

loop_
_atom_site_aniso_label
_atom_site_aniso_U_11
_atom_site_aniso_U_22
_atom_site_aniso_U_33
_atom_site_aniso_U_12
_atom_site_aniso_U_13
_atom_site_aniso_U_23
F1 0.0312(3) 0.0358(4) 0.0187(3) -0.0032(3) 0.0015(2) -0.0083(2)
O1 0.0214(3) 0.0184(3) 0.0151(3) -0.0049(2) 0.0026(2) 0.0025(2)
O2 0.0249(3) 0.0205(3) 0.0260(3) -0.0073(3) 0.0031(3) 0.0042(3)
O3 0.0367(4) 0.0295(4) 0.0198(3) -0.0090(3) 0.0056(3) -0.0039(3)
C1 0.0181(4) 0.0201(4) 0.0149(3) -0.0024(3) 0.0014(3) 0.0023(3)
C2 0.0140(3) 0.0185(4) 0.0141(3) -0.0006(3) 0.0022(3) 0.0030(3)
C3 0.0164(4) 0.0203(4) 0.0180(4) -0.0014(3) 0.0014(3) 0.0008(3)
C4 0.0169(4) 0.0264(4) 0.0162(4) 0.0007(3) 0.0000(3) -0.0022(3)
C5 0.0182(4) 0.0300(5) 0.0155(4) 0.0007(3) 0.0024(3) 0.0044(3)
C6 0.0162(4) 0.0233(4) 0.0179(4) -0.0007(3) 0.0025(3) 0.0064(3)
C7 0.0133(3) 0.0178(4) 0.0160(3) -0.0004(3) 0.0012(3) 0.0037(3)
C8 0.0145(3) 0.0178(4) 0.0187(4) -0.0007(3) 0.0016(3) 0.0043(3)
C9 0.0164(3) 0.0185(4) 0.0162(3) -0.0023(3) 0.0006(3) 0.0013(3)
C10 0.0244(4) 0.0230(4) 0.0198(4) -0.0041(3) 0.0010(3) -0.0013(3)

loop_
_atom_type_symbol
_atom_type_description
_atom_type_scat_dispersion_real
_atom_type_scat_dispersion_imag
_atom_type_scat_source
C C 0.0033 0.0016 'International Tables Vol C Tables 4.2.6.8 and 6.1.1.4'
H H 0.0000 0.0000 'International Tables Vol C Tables 4.2.6.8 and 6.1.1.4'
O O 0.0106 0.0060 'International Tables Vol C Tables 4.2.6.8 and 6.1.1.4'
F F 0.0171 0.0103 'International Tables Vol C Tables 4.2.6.8 and 6.1.1.4'

loop_
_geom_angle_atom_site_label_1
_geom_angle_atom_site_label_2
_geom_angle_atom_site_label_3
_geom_angle_site_symmetry_1
_geom_angle_site_symmetry_3
_geom_angle
_geom_angle_publ_flag
C1 O1 C2 . . 118.49(7) ?
O1 C1 C9 . . 124.66(8) ?
O1 C1 H1A . . 117.7 ?
C9 C1 H1A . . 117.7 ?
O1 C2 C3 . . 115.35(8) ?
O1 C2 C7 . . 122.02(8) ?
C3 C2 C7 . . 122.63(8) ?
C4 C3 C2 . . 116.20(9) ?
C4 C3 H3A . . 121.9 ?
C2 C3 H3A . . 121.9 ?
F1 C4 C3 . . 117.88(9) ?
F1 C4 C5 . . 118.01(8) ?
C3 C4 C5 . . 124.11(9) ?
C6 C5 C4 . . 118.01(8) ?
C6 C5 H5A . . 121.0 ?
C4 C5 H5A . . 121.0 ?
C5 C6 C7 . . 120.72(9) ?
C5 C6 H6A . . 119.6 ?
C7 C6 H6A . . 119.6 ?
C2 C7 C6 . . 118.33(8) ?
C2 C7 C8 . . 120.02(8) ?
C6 C7 C8 . . 121.65(8) ?
O2 C8 C9 . . 122.77(9) ?
O2 C8 C7 . . 122.90(8) ?
C9 C8 C7 . . 114.32(8) ?
C1 C9 C8 . . 120.34(8) ?
C1 C9 C10 . . 119.36(8) ?
C8 C9 C10 . . 120.30(8) ?
O3 C10 C9 . . 123.87(9) ?
O3 C10 H10A . . 118.1 ?
C9 C10 H10A . . 118.1 ?

loop_
_geom_bond_atom_site_label_1
_geom_bond_atom_site_label_2
_geom_bond_site_symmetry_2
_geom_bond_distance
_geom_bond_publ_flag
F1 C4 . 1.3521(11) ?
O1 C1 . 1.3414(11) ?
O1 C2 . 1.3751(10) ?
O2 C8 . 1.2334(11) ?
O3 C10 . 1.2218(12) ?
C1 C9 . 1.3551(12) ?
C1 H1A . 0.9300 ?
C2 C3 . 1.3902(12) ?
C2 C7 . 1.3950(12) ?
C3 C4 . 1.3759(12) ?
C3 H3A . 0.9300 ?
C4 C5 . 1.3921(14) ?
C5 C6 . 1.3791(14) ?
C5 H5A . 0.9300 ?
C6 C7 . 1.4052(12) ?
C6 H6A . 0.9300 ?
C7 C8 . 1.4664(13) ?
C8 C9 . 1.4599(12) ?
C9 C10 . 1.4711(13) ?
C10 H10A . 0.9300 ?

loop_
_geom_hbond_atom_site_label_D
_geom_hbond_atom_site_label_H
_geom_hbond_atom_site_label_A
_geom_hbond_site_symmetry_A
_geom_hbond_distance_DH
_geom_hbond_distance_HA
_geom_hbond_distance_DA
_geom_hbond_angle_DHA
_geom_hbond_publ_flag
C1 H1A O3 3_566 0.93 2.39 3.2147(11) 148 yes
C3 H3A O2 1_445 0.93 2.29 3.1419(12) 152 yes
C10 H10A O3 3_676 0.93 2.58 3.3010(14) 135 yes

loop_
_geom_torsion_atom_site_label_1
_geom_torsion_atom_site_label_2
_geom_torsion_atom_site_label_3
_geom_torsion_atom_site_label_4
_geom_torsion_site_symmetry_1
_geom_torsion_site_symmetry_2
_geom_torsion_site_symmetry_3
_geom_torsion_site_symmetry_4
_geom_torsion
_geom_torsion_publ_flag
C2 O1 C1 C9 . . . . -1.81(13) ?
C1 O1 C2 C3 . . . . -177.90(8) ?
C1 O1 C2 C7 . . . . 1.50(12) ?
O1 C2 C3 C4 . . . . 178.80(8) ?
C7 C2 C3 C4 . . . . -0.59(13) ?
C2 C3 C4 F1 . . . . -179.36(8) ?
C2 C3 C4 C5 . . . . 0.09(14) ?
F1 C4 C5 C6 . . . . 179.89(8) ?
C3 C4 C5 C6 . . . . 0.45(15) ?
C4 C5 C6 C7 . . . . -0.49(14) ?
O1 C2 C7 C6 . . . . -178.81(8) ?
C3 C2 C7 C6 . . . . 0.54(13) ?
O1 C2 C7 C8 . . . . 1.65(13) ?
C3 C2 C7 C8 . . . . -178.99(8) ?
C5 C6 C7 C2 . . . . 0.03(13) ?
C5 C6 C7 C8 . . . . 179.56(8) ?
C2 C7 C8 O2 . . . . 174.82(8) ?
C6 C7 C8 O2 . . . . -4.70(14) ?
C2 C7 C8 C9 . . . . -4.23(12) ?
C6 C7 C8 C9 . . . . 176.24(8) ?
O1 C1 C9 C8 . . . . -1.12(14) ?
O1 C1 C9 C10 . . . . 178.88(9) ?
O2 C8 C9 C1 . . . . -175.04(9) ?
C7 C8 C9 C1 . . . . 4.01(12) ?
O2 C8 C9 C10 . . . . 4.95(14) ?
C7 C8 C9 C10 . . . . -175.99(8) ?
C1 C9 C10 O3 . . . . -3.67(15) ?
C8 C9 C10 O3 . . . . 176.33(10) ?

loop_
_cod_related_entry_id
_cod_related_entry_database
_cod_related_entry_code
1 ChemSpider 21801064
